data_7053404
loop_
_publ_author_name
'Dechambenoit, Pierre'
'Ferlay, Sylvie'
'Kyritsakas, Nathalie'
'Hosseini, Mir Wais'

_publ_section_title
;
 Amidinium based ionic liquids
;
_journal_issue 6
_journal_name_full 'New Journal of Chemistry'
_journal_page_first 1184
_journal_paper_doi 10.1039/b9nj00625g
_journal_volume 34
_journal_year 2010
_chemical_formula_moiety 'C24 H20 B, C14 H21 N2'
_chemical_formula_sum 'C38 H41 B N2'
_chemical_formula_weight 536.54
_chemical_name_systematic
;
?
;
_space_group_IT_number 33
_symmetry_cell_setting orthorhombic
_symmetry_space_group_name_Hall 'P 2c -2n'
_symmetry_space_group_name_H-M 'P n a 21'
_atom_sites_solution_hydrogens geom
_atom_sites_solution_primary direct
_atom_sites_solution_secondary difmap
_audit_creation_method SHELXL-97
_cell_angle_alpha 90.00
_cell_angle_beta 90.00
_cell_angle_gamma 90.00
_cell_formula_units_Z 4
_cell_length_a 18.620(3)
_cell_length_b 16.793(2)
_cell_length_c 9.9862(9)
_cell_measurement_reflns_used 5269
_cell_measurement_temperature 173(2)
_cell_measurement_theta_max 23.93
_cell_measurement_theta_min 2.42
_cell_volume 3122.5(7)
_computing_cell_refinement 'Bruker SMART'
_computing_data_collection 'Bruker SMART'
_computing_data_reduction 'Bruker SAINT'
_computing_molecular_graphics 'Bruker SHELXTL'
_computing_publication_material 'Bruker SHELXTL'
_computing_structure_refinement 'SHELXL-97 (Sheldrick, 1997)'
_computing_structure_solution 'SHELXS-97 (Sheldrick, 1990)'
_diffrn_ambient_temperature 173(2)
_diffrn_measured_fraction_theta_full 0.999
_diffrn_measured_fraction_theta_max 0.999
_diffrn_measurement_device_type 'CCD area detector'
_diffrn_measurement_method 'phi and omega scans'
_diffrn_radiation_monochromator graphite
_diffrn_radiation_source 'fine-focus sealed tube'
_diffrn_radiation_type MoK\a
_diffrn_radiation_wavelength 0.71073
_diffrn_reflns_av_R_equivalents 0.0452
_diffrn_reflns_av_sigmaI/netI 0.0374
_diffrn_reflns_limit_h_max 23
_diffrn_reflns_limit_h_min -24
_diffrn_reflns_limit_k_max 21
_diffrn_reflns_limit_k_min -21
_diffrn_reflns_limit_l_max 12
_diffrn_reflns_limit_l_min -11
_diffrn_reflns_number 32310
_diffrn_reflns_theta_full 27.51
_diffrn_reflns_theta_max 27.51
_diffrn_reflns_theta_min 2.37
_exptl_absorpt_coefficient_mu 0.065
_exptl_absorpt_correction_T_max 0.9948
_exptl_absorpt_correction_T_min 0.9871
_exptl_absorpt_correction_type multi-scan
_exptl_absorpt_process_details sadabs
_exptl_crystal_colour colorless
_exptl_crystal_density_diffrn 1.141
_exptl_crystal_density_meas ?
_exptl_crystal_density_method 'not measured'
_exptl_crystal_description prism
_exptl_crystal_F_000 1152
_exptl_crystal_size_max 0.20
_exptl_crystal_size_mid 0.16
_exptl_crystal_size_min 0.08
_refine_diff_density_max 0.143
_refine_diff_density_min -0.145
_refine_diff_density_rms 0.029
_refine_ls_abs_structure_details 'Flack H D (1983), Acta Cryst. A39, 876-881'
_refine_ls_abs_structure_Flack 0.011(2)
_refine_ls_extinction_method none
_refine_ls_goodness_of_fit_ref 1.013
_refine_ls_hydrogen_treatment constr
_refine_ls_matrix_type full
_refine_ls_number_parameters 372
_refine_ls_number_reflns 6364
_refine_ls_number_restraints 1
_refine_ls_restrained_S_all 1.013
_refine_ls_R_factor_all 0.0539
_refine_ls_R_factor_gt 0.0357
_refine_ls_shift/su_max 0.010
_refine_ls_shift/su_mean 0.010
_refine_ls_structure_factor_coef Fsqd
_refine_ls_weighting_details 'calc w=1/[\s^2^(Fo^2^)+(0.0409P)^2^+0.1768P] where P=(Fo^2^+2Fc^2^)/3'
_refine_ls_weighting_scheme calc
_refine_ls_wR_factor_gt 0.0773
_refine_ls_wR_factor_ref 0.0843
_reflns_number_gt 5087
_reflns_number_total 6364
_reflns_threshold_expression >2sigma(I)
_cod_data_source_file b9nj00625g.txt
_cod_data_source_block e755a
_cod_depositor_comments
;
The following automatic conversions were performed:

'_symmetry_cell_setting' value 'Orthorhombic' changed to
'orthorhombic' according to
/home/saulius/struct/CIF-dictionaries/cif_core.dic dictionary named
'cif_core.dic' version 2.4.2 from 2011-04-26.

Automatic conversion script
Id: cif_fix_values 1891 2012-01-12 08:04:46Z andrius 

The following automatic conversions were performed:

'_exptl_crystal_density_meas' value 'none' was changed to '?' - the
value is perceived as not measured.

Automatic conversion script
Id: cif_fix_values 3008 2015-01-20 13:52:24Z robertas 
;
_cod_original_sg_symbol_H-M Pna2(1)
_cod_database_code 7053404

loop_
_symmetry_equiv_pos_as_xyz
'x, y, z'
'-x, -y, z+1/2'
'x+1/2, -y+1/2, z'
'-x+1/2, y+1/2, z+1/2'

loop_
_atom_site_label
_atom_site_type_symbol
_atom_site_fract_x
_atom_site_fract_y
_atom_site_fract_z
_atom_site_U_iso_or_equiv
_atom_site_adp_type
_atom_site_occupancy
_atom_site_symmetry_multiplicity
_atom_site_calc_flag
_atom_site_refinement_flags
C1 C 0.18451(9) 0.85592(9) 0.57225(16) 0.0300(4) Uani 1 1 d .
N1 N 0.13350(7) 0.89017(8) 0.64465(14) 0.0340(3) Uani 1 1 d .
C2 C 0.14759(10) 0.96089(10) 0.7275(2) 0.0490(5) Uani 1 1 d .
H2A H 0.1186 0.9581 0.8105 0.059 Uiso 1 1 calc R
H2B H 0.1333 1.0094 0.6779 0.059 Uiso 1 1 calc R
C3 C 0.22590(10) 0.96532(10) 0.76250(18) 0.0420(4) Uani 1 1 d .
H3A H 0.2385 0.9215 0.8245 0.050 Uiso 1 1 calc R
H3B H 0.2362 1.0165 0.8079 0.050 Uiso 1 1 calc R
C4 C 0.26991(11) 0.95881(10) 0.6373(2) 0.0490(5) Uani 1 1 d .
H4A H 0.2623 1.0067 0.5813 0.059 Uiso 1 1 calc R
H4B H 0.3215 0.9561 0.6610 0.059 Uiso 1 1 calc R
N2 N 0.24949(7) 0.88693(7) 0.56102(15) 0.0362(3) Uani 1 1 d .
C5 C 0.05985(9) 0.85964(10) 0.6513(2) 0.0409(4) Uani 1 1 d .
H5A H 0.0513 0.8236 0.5758 0.061 Uiso 1 1 calc R
H5B H 0.0260 0.9042 0.6469 0.061 Uiso 1 1 calc R
H5C H 0.0530 0.8307 0.7355 0.061 Uiso 1 1 calc R
C6 C 0.30791(9) 0.84758(11) 0.4860(2) 0.0425(4) Uani 1 1 d .
H6A H 0.2889 0.7987 0.4433 0.051 Uiso 1 1 calc R
H6B H 0.3461 0.8315 0.5494 0.051 Uiso 1 1 calc R
C7 C 0.34011(11) 0.90086(11) 0.3791(2) 0.0546(5) Uani 1 1 d .
H7A H 0.3584 0.9500 0.4219 0.066 Uiso 1 1 calc R
H7B H 0.3814 0.8731 0.3377 0.066 Uiso 1 1 calc R
C8 C 0.28777(13) 0.92341(12) 0.2712(2) 0.0635(6) Uani 1 1 d .
H8A H 0.2708 0.8752 0.2258 0.095 Uiso 1 1 calc R
H8B H 0.3115 0.9583 0.2062 0.095 Uiso 1 1 calc R
H8C H 0.2469 0.9514 0.3111 0.095 Uiso 1 1 calc R
C9 C 0.16771(8) 0.77880(9) 0.50556(16) 0.0293(3) Uani 1 1 d .
C10 C 0.15110(8) 0.77458(9) 0.37013(17) 0.0342(4) Uani 1 1 d .
H10 H 0.1508 0.8215 0.3170 0.041 Uiso 1 1 calc R
C11 C 0.13498(9) 0.70147(10) 0.31280(18) 0.0395(4) Uani 1 1 d .
H11 H 0.1237 0.6982 0.2202 0.047 Uiso 1 1 calc R
C12 C 0.13534(9) 0.63365(10) 0.3904(2) 0.0413(4) Uani 1 1 d .
H12 H 0.1239 0.5837 0.3512 0.050 Uiso 1 1 calc R
C13 C 0.15224(10) 0.63788(10) 0.52482(19) 0.0420(4) Uani 1 1 d .
H13 H 0.1528 0.5908 0.5775 0.050 Uiso 1 1 calc R
C14 C 0.16835(9) 0.71041(9) 0.58309(17) 0.0358(4) Uani 1 1 d .
H14 H 0.1798 0.7133 0.6757 0.043 Uiso 1 1 calc R
B1 B 0.14880(10) 0.19825(10) 0.44727(18) 0.0275(4) Uani 1 1 d .
C15 C 0.23675(8) 0.20639(9) 0.43465(15) 0.0291(3) Uani 1 1 d .
C16 C 0.28142(8) 0.14053(10) 0.41317(16) 0.0329(4) Uani 1 1 d .
H16 H 0.2597 0.0904 0.3962 0.039 Uiso 1 1 calc R
C17 C 0.35602(9) 0.14486(11) 0.41539(17) 0.0382(4) Uani 1 1 d .
H17 H 0.3839 0.0983 0.4006 0.046 Uiso 1 1 calc R
C18 C 0.38965(9) 0.21687(11) 0.43902(17) 0.0394(4) Uani 1 1 d .
H18 H 0.4406 0.2206 0.4397 0.047 Uiso 1 1 calc R
C19 C 0.34787(10) 0.28282(11) 0.46152(18) 0.0413(4) Uani 1 1 d .
H19 H 0.3702 0.3327 0.4788 0.050 Uiso 1 1 calc R
C20 C 0.27303(9) 0.27765(10) 0.45943(17) 0.0349(4) Uani 1 1 d .
H20 H 0.2457 0.3245 0.4755 0.042 Uiso 1 1 calc R
C21 C 0.12124(8) 0.11849(9) 0.36614(16) 0.0305(3) Uani 1 1 d .
C22 C 0.14504(9) 0.10163(9) 0.23582(17) 0.0347(4) Uani 1 1 d .
H22 H 0.1774 0.1377 0.1942 0.042 Uiso 1 1 calc R
C23 C 0.12345(10) 0.03456(10) 0.16479(19) 0.0414(4) Uani 1 1 d .
H23 H 0.1414 0.0256 0.0770 0.050 Uiso 1 1 calc R
C24 C 0.07635(10) -0.01885(10) 0.2209(2) 0.0438(5) Uani 1 1 d .
H24 H 0.0615 -0.0648 0.1728 0.053 Uiso 1 1 calc R
C25 C 0.05095(10) -0.00445(10) 0.34847(19) 0.0441(4) Uani 1 1 d .
H25 H 0.0182 -0.0407 0.3886 0.053 Uiso 1 1 calc R
C26 C 0.07298(9) 0.06269(10) 0.41856(17) 0.0367(4) Uani 1 1 d .
H26 H 0.0545 0.0711 0.5061 0.044 Uiso 1 1 calc R
C27 C 0.12965(8) 0.19018(8) 0.60832(16) 0.0275(3) Uani 1 1 d .
C28 C 0.06017(9) 0.20250(10) 0.65776(18) 0.0371(4) Uani 1 1 d .
H28 H 0.0233 0.2165 0.5963 0.044 Uiso 1 1 calc R
C29 C 0.04253(9) 0.19526(10) 0.79170(17) 0.0388(4) Uani 1 1 d .
H29 H -0.0055 0.2044 0.8201 0.047 Uiso 1 1 calc R
C30 C 0.09451(9) 0.17482(9) 0.88432(17) 0.0337(4) Uani 1 1 d .
H30 H 0.0827 0.1695 0.9765 0.040 Uiso 1 1 calc R
C31 C 0.16337(9) 0.16232(9) 0.84067(16) 0.0307(4) Uani 1 1 d .
H31 H 0.1997 0.1482 0.9031 0.037 Uiso 1 1 calc R
C32 C 0.18057(8) 0.17010(8) 0.70532(15) 0.0270(3) Uani 1 1 d .
H32 H 0.2288 0.1614 0.6781 0.032 Uiso 1 1 calc R
C33 C 0.10785(8) 0.27849(9) 0.38902(16) 0.0303(3) Uani 1 1 d .
C34 C 0.07474(9) 0.28234(10) 0.26307(17) 0.0355(4) Uani 1 1 d .
H34 H 0.0764 0.2368 0.2067 0.043 Uiso 1 1 calc R
C35 C 0.03945(10) 0.35058(11) 0.2174(2) 0.0456(5) Uani 1 1 d .
H35 H 0.0174 0.3504 0.1316 0.055 Uiso 1 1 calc R
C36 C 0.03642(10) 0.41783(11) 0.2953(2) 0.0497(5) Uani 1 1 d .
H36 H 0.0129 0.4644 0.2639 0.060 Uiso 1 1 calc R
C37 C 0.06812(10) 0.41638(11) 0.4199(2) 0.0491(5) Uani 1 1 d .
H37 H 0.0664 0.4625 0.4750 0.059 Uiso 1 1 calc R
C38 C 0.10239(9) 0.34848(10) 0.46564(19) 0.0403(4) Uani 1 1 d .
H38 H 0.1231 0.3492 0.5526 0.048 Uiso 1 1 calc R

loop_
_atom_site_aniso_label
_atom_site_aniso_U_11
_atom_site_aniso_U_22
_atom_site_aniso_U_33
_atom_site_aniso_U_23
_atom_site_aniso_U_13
_atom_site_aniso_U_12
C1 0.0326(9) 0.0279(8) 0.0297(9) 0.0058(6) -0.0072(7) 0.0034(7)
N1 0.0354(8) 0.0318(7) 0.0348(8) -0.0042(6) -0.0034(7) 0.0028(6)
C2 0.0521(11) 0.0394(10) 0.0556(12) -0.0158(9) -0.0076(10) 0.0020(9)
C3 0.0566(12) 0.0312(8) 0.0381(10) 0.0001(8) -0.0139(9) -0.0023(8)
C4 0.0542(11) 0.0374(10) 0.0554(12) -0.0057(8) -0.0055(10) -0.0132(9)
N2 0.0367(8) 0.0310(7) 0.0410(8) -0.0014(6) -0.0036(7) -0.0031(6)
C5 0.0347(9) 0.0461(10) 0.0417(10) -0.0031(8) -0.0026(8) 0.0036(8)
C6 0.0288(8) 0.0401(10) 0.0588(12) 0.0005(8) -0.0030(9) 0.0013(8)
C7 0.0462(11) 0.0467(11) 0.0709(14) -0.0057(10) 0.0143(11) -0.0062(9)
C8 0.0846(16) 0.0525(11) 0.0535(13) 0.0046(10) 0.0165(13) 0.0045(12)
C9 0.0265(8) 0.0290(8) 0.0323(9) 0.0013(7) -0.0013(7) 0.0015(6)
C10 0.0319(9) 0.0379(9) 0.0329(9) 0.0035(7) -0.0056(8) 0.0018(7)
C11 0.0353(9) 0.0477(10) 0.0356(9) -0.0088(8) -0.0027(8) 0.0012(8)
C12 0.0368(9) 0.0339(9) 0.0531(12) -0.0107(8) 0.0034(9) -0.0031(7)
C13 0.0482(10) 0.0295(8) 0.0482(11) 0.0049(8) 0.0064(9) -0.0011(8)
C14 0.0425(10) 0.0333(9) 0.0317(9) 0.0039(7) 0.0015(8) 0.0001(7)
B1 0.0284(9) 0.0305(9) 0.0235(8) 0.0049(7) -0.0016(7) -0.0041(7)
C15 0.0326(8) 0.0333(8) 0.0214(7) 0.0068(6) 0.0007(7) -0.0054(7)
C16 0.0330(9) 0.0367(9) 0.0288(8) 0.0056(7) -0.0001(7) -0.0054(7)
C17 0.0330(9) 0.0498(10) 0.0318(9) 0.0013(8) -0.0010(8) 0.0005(8)
C18 0.0284(8) 0.0600(11) 0.0297(9) 0.0020(8) 0.0004(7) -0.0088(8)
C19 0.0404(10) 0.0475(10) 0.0360(10) 0.0016(8) 0.0019(8) -0.0188(8)
C20 0.0373(9) 0.0359(9) 0.0316(9) 0.0016(7) 0.0040(8) -0.0071(7)
C21 0.0292(8) 0.0315(8) 0.0308(9) 0.0077(7) -0.0068(7) -0.0018(7)
C22 0.0328(9) 0.0370(9) 0.0342(9) 0.0040(7) -0.0047(8) -0.0026(7)
C23 0.0462(10) 0.0401(10) 0.0380(10) -0.0018(8) -0.0079(9) 0.0067(8)
C24 0.0506(11) 0.0298(8) 0.0510(11) -0.0010(8) -0.0220(10) -0.0012(8)
C25 0.0473(10) 0.0364(9) 0.0486(11) 0.0104(8) -0.0139(9) -0.0120(8)
C26 0.0378(9) 0.0379(9) 0.0344(9) 0.0082(8) -0.0067(8) -0.0080(7)
C27 0.0260(8) 0.0254(7) 0.0312(8) 0.0029(6) -0.0005(7) -0.0060(6)
C28 0.0272(8) 0.0479(10) 0.0362(9) 0.0121(8) -0.0041(8) -0.0021(7)
C29 0.0273(9) 0.0487(10) 0.0404(11) 0.0088(8) 0.0078(8) -0.0002(7)
C30 0.0380(9) 0.0348(8) 0.0284(8) 0.0024(7) 0.0048(7) -0.0049(7)
C31 0.0339(9) 0.0305(8) 0.0278(9) -0.0007(7) -0.0056(7) -0.0011(7)
C32 0.0268(8) 0.0261(7) 0.0281(8) -0.0001(6) -0.0002(7) -0.0016(6)
C33 0.0267(8) 0.0324(8) 0.0317(9) 0.0085(7) 0.0020(7) -0.0051(6)
C34 0.0323(9) 0.0415(9) 0.0326(9) 0.0085(7) 0.0011(8) -0.0017(7)
C35 0.0377(10) 0.0567(11) 0.0424(10) 0.0184(9) -0.0018(9) 0.0034(9)
C36 0.0422(11) 0.0410(10) 0.0659(14) 0.0211(10) 0.0072(10) 0.0048(8)
C37 0.0517(11) 0.0323(9) 0.0632(13) 0.0067(9) 0.0070(11) -0.0003(8)
C38 0.0421(10) 0.0359(9) 0.0429(11) 0.0036(8) -0.0031(8) -0.0030(8)

loop_
_atom_type_symbol
_atom_type_description
_atom_type_scat_dispersion_real
_atom_type_scat_dispersion_imag
_atom_type_scat_source
C C 0.0033 0.0016 'International Tables Vol C Tables 4.2.6.8 and 6.1.1.4'
H H 0.0000 0.0000 'International Tables Vol C Tables 4.2.6.8 and 6.1.1.4'
N N 0.0061 0.0033 'International Tables Vol C Tables 4.2.6.8 and 6.1.1.4'
B B 0.0013 0.0007 'International Tables Vol C Tables 4.2.6.8 and 6.1.1.4'

loop_
_geom_angle_atom_site_label_1
_geom_angle_atom_site_label_2
_geom_angle_atom_site_label_3
_geom_angle
N2 C1 N1 122.10(15)
N2 C1 C9 119.78(14)
N1 C1 C9 118.09(14)
C1 N1 C5 122.92(14)
C1 N1 C2 121.98(14)
C5 N1 C2 115.09(14)
N1 C2 C3 110.13(14)
N1 C2 H2A 109.6
C3 C2 H2A 109.6
N1 C2 H2B 109.6
C3 C2 H2B 109.6
H2A C2 H2B 108.1
C2 C3 C4 109.46(16)
C2 C3 H3A 109.8
C4 C3 H3A 109.8
C2 C3 H3B 109.8
C4 C3 H3B 109.8
H3A C3 H3B 108.2
N2 C4 C3 110.44(14)
N2 C4 H4A 109.6
C3 C4 H4A 109.6
N2 C4 H4B 109.6
C3 C4 H4B 109.6
H4A C4 H4B 108.1
C1 N2 C4 120.90(15)
C1 N2 C6 122.74(14)
C4 N2 C6 115.96(14)
N1 C5 H5A 109.5
N1 C5 H5B 109.5
H5A C5 H5B 109.5
N1 C5 H5C 109.5
H5A C5 H5C 109.5
H5B C5 H5C 109.5
N2 C6 C7 112.60(15)
N2 C6 H6A 109.1
C7 C6 H6A 109.1
N2 C6 H6B 109.1
C7 C6 H6B 109.1
H6A C6 H6B 107.8
C8 C7 C6 113.42(17)
C8 C7 H7A 108.9
C6 C7 H7A 108.9
C8 C7 H7B 108.9
C6 C7 H7B 108.9
H7A C7 H7B 107.7
C7 C8 H8A 109.5
C7 C8 H8B 109.5
H8A C8 H8B 109.5
C7 C8 H8C 109.5
H8A C8 H8C 109.5
H8B C8 H8C 109.5
C14 C9 C10 120.25(15)
C14 C9 C1 117.98(14)
C10 C9 C1 121.77(14)
C9 C10 C11 119.68(15)
C9 C10 H10 120.2
C11 C10 H10 120.2
C12 C11 C10 119.90(17)
C12 C11 H11 120.1
C10 C11 H11 120.1
C11 C12 C13 120.36(16)
C11 C12 H12 119.8
C13 C12 H12 119.8
C12 C13 C14 120.25(16)
C12 C13 H13 119.9
C14 C13 H13 119.9
C13 C14 C9 119.56(16)
C13 C14 H14 120.2
C9 C14 H14 120.2
C21 B1 C15 109.84(13)
C21 B1 C27 110.16(13)
C15 B1 C27 107.19(13)
C21 B1 C33 110.23(13)
C15 B1 C33 111.32(12)
C27 B1 C33 108.03(13)
C20 C15 C16 114.63(14)
C20 C15 B1 122.56(14)
C16 C15 B1 122.44(13)
C17 C16 C15 123.32(15)
C17 C16 H16 118.3
C15 C16 H16 118.3
C18 C17 C16 120.06(17)
C18 C17 H17 120.0
C16 C17 H17 120.0
C19 C18 C17 118.51(16)
C19 C18 H18 120.7
C17 C18 H18 120.7
C18 C19 C20 120.88(16)
C18 C19 H19 119.6
C20 C19 H19 119.6
C19 C20 C15 122.60(16)
C19 C20 H20 118.7
C15 C20 H20 118.7
C26 C21 C22 114.48(15)
C26 C21 B1 124.08(15)
C22 C21 B1 121.44(14)
C23 C22 C21 123.03(16)
C23 C22 H22 118.5
C21 C22 H22 118.5
C24 C23 C22 120.37(17)
C24 C23 H23 119.8
C22 C23 H23 119.8
C23 C24 C25 118.72(16)
C23 C24 H24 120.6
C25 C24 H24 120.6
C24 C25 C26 120.41(17)
C24 C25 H25 119.8
C26 C25 H25 119.8
C25 C26 C21 122.99(17)
C25 C26 H26 118.5
C21 C26 H26 118.5
C32 C27 C28 114.73(15)
C32 C27 B1 123.24(14)
C28 C27 B1 122.03(14)
C29 C28 C27 123.21(16)
C29 C28 H28 118.4
C27 C28 H28 118.4
C30 C29 C28 120.19(16)
C30 C29 H29 119.9
C28 C29 H29 119.9
C31 C30 C29 118.72(15)
C31 C30 H30 120.6
C29 C30 H30 120.6
C30 C31 C32 120.56(15)
C30 C31 H31 119.7
C32 C31 H31 119.7
C31 C32 C27 122.59(15)
C31 C32 H32 118.7
C27 C32 H32 118.7
C34 C33 C38 114.70(14)
C34 C33 B1 123.76(14)
C38 C33 B1 121.53(14)
C35 C34 C33 122.51(17)
C35 C34 H34 118.7
C33 C34 H34 118.7
C36 C35 C34 120.58(18)
C36 C35 H35 119.7
C34 C35 H35 119.7
C35 C36 C37 118.69(17)
C35 C36 H36 120.7
C37 C36 H36 120.7
C36 C37 C38 120.68(19)
C36 C37 H37 119.7
C38 C37 H37 119.7
C37 C38 C33 122.84(17)
C37 C38 H38 118.6
C33 C38 H38 118.6

loop_
_geom_bond_atom_site_label_1
_geom_bond_atom_site_label_2
_geom_bond_distance
C1 N2 1.322(2)
C1 N1 1.325(2)
C1 C9 1.489(2)
N1 C5 1.466(2)
N1 C2 1.471(2)
C2 C3 1.502(3)
C2 H2A 0.9900
C2 H2B 0.9900
C3 C4 1.498(3)
C3 H3A 0.9900
C3 H3B 0.9900
C4 N2 1.477(2)
C4 H4A 0.9900
C4 H4B 0.9900
N2 C6 1.477(2)
C5 H5A 0.9800
C5 H5B 0.9800
C5 H5C 0.9800
C6 C7 1.516(3)
C6 H6A 0.9900
C6 H6B 0.9900
C7 C8 1.501(3)
C7 H7A 0.9900
C7 H7B 0.9900
C8 H8A 0.9800
C8 H8B 0.9800
C8 H8C 0.9800
C9 C14 1.385(2)
C9 C10 1.389(2)
C10 C11 1.387(2)
C10 H10 0.9500
C11 C12 1.377(3)
C11 H11 0.9500
C12 C13 1.381(3)
C12 H12 0.9500
C13 C14 1.383(2)
C13 H13 0.9500
C14 H14 0.9500
B1 C21 1.647(2)
B1 C15 1.648(2)
B1 C27 1.653(2)
B1 C33 1.654(2)
C15 C20 1.396(2)
C15 C16 1.400(2)
C16 C17 1.391(2)
C16 H16 0.9500
C17 C18 1.382(2)
C17 H17 0.9500
C18 C19 1.372(3)
C18 H18 0.9500
C19 C20 1.396(2)
C19 H19 0.9500
C20 H20 0.9500
C21 C26 1.400(2)
C21 C22 1.404(2)
C22 C23 1.390(2)
C22 H22 0.9500
C23 C24 1.374(3)
C23 H23 0.9500
C24 C25 1.381(3)
C24 H24 0.9500
C25 C26 1.389(2)
C25 H25 0.9500
C26 H26 0.9500
C27 C32 1.397(2)
C27 C28 1.400(2)
C28 C29 1.383(2)
C28 H28 0.9500
C29 C30 1.382(2)
C29 H29 0.9500
C30 C31 1.370(2)
C30 H30 0.9500
C31 C32 1.395(2)
C31 H31 0.9500
C32 H32 0.9500
C33 C34 1.402(2)
C33 C38 1.406(2)
C34 C35 1.398(2)
C34 H34 0.9500
C35 C36 1.373(3)
C35 H35 0.9500
C36 C37 1.377(3)
C36 H36 0.9500
C37 C38 1.384(2)
C37 H37 0.9500
C38 H38 0.9500
